data_4126743
loop_
_publ_author_name
'Skubi, Kazimer L.'
'Kidd, Jesse B.'
'Jung, Hoimin'
'Guzei, Ilia A.'
'Baik, Mu-Hyun'
'Yoon, Tehshik P.'

_publ_section_title
;
 Enantioselective Excited-State Photoreactions Controlled by a Chiral
 Hydrogen-Bonding Iridium Sensitizer.
;
_journal_name_full 'Journal of the American Chemical Society'
_journal_paper_doi 10.1021/jacs.7b10586
_journal_year 2017
_chemical_formula_moiety 'C32 H17 F10 Ir N5, C H2 Cl2, C32 H12 B F24, 1.33(O)'
_chemical_formula_sum 'C65 H31 B Cl2 F34 Ir N5 O1.34'
_chemical_formula_weight 1823.26
_space_group_crystal_system orthorhombic
_space_group_IT_number 33
_space_group_name_Hall 'P 2c -2n'
_space_group_name_H-M_alt 'P n a 21'
_symmetry_space_group_name_Hall 'P 2c -2n'
_symmetry_space_group_name_H-M 'P n a 21'
_atom_sites_solution_hydrogens geom
_atom_sites_solution_primary dual
_audit_creation_date 2016-06-08
_audit_creation_method
;
Olex2 1.2-dev
(compiled 2016.05.11 svn.r3296 for OlexSys, GUI svn.r5177)
;
_cell_angle_alpha 90
_cell_angle_beta 90
_cell_angle_gamma 90
_cell_formula_units_Z 4
_cell_length_a 25.629(9)
_cell_length_b 18.192(7)
_cell_length_c 14.314(4)
_cell_measurement_reflns_used 9968
_cell_measurement_temperature 100(2)
_cell_measurement_theta_max 27.59
_cell_measurement_theta_min 2.38
_cell_volume 6674(4)
_computing_cell_refinement 'SAINT+ Ver. 2015.9-0 (Bruker-AXS, 2015)'
_computing_data_collection 'APEX3 Ver. 2015.9-0 (Bruker-AXS, 2015)'
_computing_data_reduction 'SAINT+ Ver. 2015.9-0 (Bruker-AXS, 2015)'
_computing_molecular_graphics 'OLEX2 (Dolomanov et al., 2009)'
_computing_publication_material 'OLEX2 (Dolomanov et al., 2009)'
_computing_structure_refinement 'XL (Sheldrick, 2015b)'
_computing_structure_solution 'XT (Sheldrick, 2015a)'
_diffrn_ambient_temperature 100.01
_diffrn_detector_area_resol_mean 7.9
_diffrn_detector_type 'CCD area detector'
_diffrn_measured_fraction_theta_full 0.999
_diffrn_measured_fraction_theta_max 0.998
_diffrn_measurement_device 'three-circle diffractometer'
_diffrn_measurement_device_type 'Bruker SMART APEX2 area detector'
_diffrn_measurement_method '0.5\% \w and 0.5\% \f scans'
_diffrn_radiation_collimation 'focusing mirrors'
_diffrn_radiation_monochromator 'mirror optics'
_diffrn_radiation_probe x-ray
_diffrn_radiation_type MoK\a
_diffrn_radiation_wavelength 0.71073
_diffrn_reflns_av_R_equivalents 0.0504
_diffrn_reflns_av_unetI/netI 0.0423
_diffrn_reflns_Laue_measured_fraction_full 0.999
_diffrn_reflns_Laue_measured_fraction_max 0.998
_diffrn_reflns_limit_h_max 32
_diffrn_reflns_limit_h_min -36
_diffrn_reflns_limit_k_max 26
_diffrn_reflns_limit_k_min -26
_diffrn_reflns_limit_l_max 20
_diffrn_reflns_limit_l_min -20
_diffrn_reflns_number 126769
_diffrn_reflns_point_group_measured_fraction_full 0.999
_diffrn_reflns_point_group_measured_fraction_max 0.999
_diffrn_reflns_theta_full 26.000
_diffrn_reflns_theta_max 30.573
_diffrn_reflns_theta_min 1.373
_diffrn_source 'microfocus sealed X-ray tube'
_diffrn_source_type 'Incoatec I\ms'
_exptl_absorpt_coefficient_mu 2.225
_exptl_absorpt_correction_T_max 0.4330
_exptl_absorpt_correction_T_min 0.3923
_exptl_absorpt_correction_type multi-scan
_exptl_absorpt_process_details 'SADABS-2014/5 (Krause et al., 2015) was used for absorption correction.'
_exptl_crystal_colour yellow
_exptl_crystal_colour_primary yellow
_exptl_crystal_density_diffrn 1.815
_exptl_crystal_density_method 'not measured'
_exptl_crystal_description block
_exptl_crystal_F_000 3555
_exptl_crystal_size_max 0.18
_exptl_crystal_size_mid 0.11
_exptl_crystal_size_min 0.04
_refine_diff_density_max 1.769
_refine_diff_density_min -1.606
_refine_diff_density_rms 0.082
_refine_ls_abs_structure_details
;
 Refined as an inversion twin.
;
_refine_ls_abs_structure_Flack 0.048(4)
_refine_ls_extinction_method none
_refine_ls_goodness_of_fit_ref 1.033
_refine_ls_hydrogen_treatment constr
_refine_ls_matrix_type full
_refine_ls_number_parameters 1070
_refine_ls_number_reflns 20454
_refine_ls_number_restraints 808
_refine_ls_restrained_S_all 1.060
_refine_ls_R_factor_all 0.0427
_refine_ls_R_factor_gt 0.0321
_refine_ls_shift/su_max 0.003
_refine_ls_shift/su_mean 0.000
_refine_ls_structure_factor_coef Fsqd
_refine_ls_weighting_details 'w=1/[\s^2^(Fo^2^)+(0.0371P)^2^+2.6538P] where P=(Fo^2^+2Fc^2^)/3'
_refine_ls_weighting_scheme calc
_refine_ls_wR_factor_gt 0.0740
_refine_ls_wR_factor_ref 0.0763
_reflns_Friedel_coverage 0.930
_reflns_Friedel_fraction_full 1.000
_reflns_Friedel_fraction_max 0.999
_reflns_number_gt 17018
_reflns_number_total 20454
_reflns_threshold_expression 'I > 2\s(I)'
_cod_data_source_file 5f.cif
_cod_data_source_block yoon45
_cod_database_code 4126743
_shelx_space_group_comment
;
The symmetry employed for this shelxl refinement is uniquely defined
by the following loop, which should always be used as a source of
symmetry information in preference to the above space-group names.
They are only intended as comments.
;
_shelx_estimated_absorpt_t_max 0.916
_shelx_estimated_absorpt_t_min 0.690
_olex2_refinement_description
;
1. Twinned data refinement
 Scales: 0.952(5) 0.048(5)
2. Fixed Uiso
 At 1.2 times of:
  All C(H) groups, All C(H,H) groups, All N(H) groups
3. Restrained distances
 C47-F17 \\sim C47-F18 \\sim C47-F19 \\sim C47-F17A \\sim C47-F18A \\sim
C47-F19A \\sim C48-F20 \\sim C48-
 F21 \\sim C48-F22 \\sim C48-F20A \\sim C48-F21A \\sim C48-F22A \\sim C64-F32
\\sim C64-F33 \\sim C64-F34 ~
 C64-F32A \\sim C64-F33A \\sim C64-F34A
 with sigma of 0.004
 F17-F18 \\sim F17-F18 \\sim F18-F19 \\sim F17A-F18A \\sim F17A-F18A \\sim
F18A-F19A \\sim F20-F21 ~
 F20-F22 \\sim F21-F22 \\sim F20A-F21A \\sim F20A-F22A \\sim F21A-F22A \\sim
F32-F33 \\sim F32-F34 ~
 F33-F34 \\sim F32A-F33A \\sim F32A-F34A \\sim F33A-F34A
 with sigma of 0.008
4. Uiso/Uaniso restraints and constraints
Uanis(F34) \\sim Ueq, Uanis(F33A) \\sim Ueq, Uanis(F34A) \\sim Ueq, Uanis(F32)
\\sim Ueq, Uanis(F19) \\sim Ueq, Uanis(F19A) \\sim Ueq: with sigma of 0.01 and
sigma for terminal atoms of 0.02
Uanis(F18) \\sim Ueq, Uanis(F18A) \\sim Ueq: with sigma of 0.006 and sigma for
terminal atoms of 0.012
Uanis(F21A) = Uanis(F22)
Uanis(F21) = Uanis(F20A)
Uanis(F20) = Uanis(F22A)
Uanis(F17A) = Uanis(F17)
Uanis(O1) = Uanis(O1A)
Uanis(N3A) = Uanis(N4A) = Uanis(N5A) = Uanis(C25A) = Uanis(C26A) = Uanis(C27A)
= Uanis(C28A) = Uanis(C29A) = Uanis(C30A) = Uanis(C31A) = Uanis(C32A)
5. Rigid body (RIGU) restrains
 F34A, F11, C39, F12, F13, C35, C34, C36, C33, C37, C38, B1, C40, C41, C49,
 C57, F14, F15, F16, C42, C46, C50, C54, C58, C62, C43, C45, C51, C53, C59, C61,
  C44, C47, C48, C52, C55, C56, C60, C63, C64, F17A, F18A, F19A, F20A, F21A,
 F22A, F23, F24, F25, F26, F27, F28, F29, F30, F31, F32A, F33A
 with sigma for 1-2 distances of 0.004 and sigma for 1-3 distances of 0.004
6. Others
 Sof(N3A)=Sof(N4A)=Sof(H4A)=Sof(N5A)=Sof(C25A)=Sof(H25A)=Sof(C26A)=Sof(H26A)=
 Sof(C27A)=Sof(H27A)=Sof(C28A)=Sof(H28A)=Sof(C29A)=Sof(C30A)=Sof(C31A)=
 Sof(H31A)=Sof(C32A)=Sof(H32A)=1-FVAR(1)
 Sof(N3)=Sof(N4)=Sof(N5)=Sof(H5)=Sof(C25)=Sof(H25)=Sof(C26)=Sof(H26)=Sof(C27)=
 Sof(H27)=Sof(C28)=Sof(H28)=Sof(C29)=Sof(C30)=Sof(C31)=Sof(H31)=Sof(C32)=
 Sof(H32)=FVAR(1)
 Sof(F17A)=Sof(F18A)=Sof(F19A)=1-FVAR(2)
 Sof(F17)=Sof(F18)=Sof(F19)=FVAR(2)
 Sof(F32A)=Sof(F33A)=Sof(F34A)=1-FVAR(3)
 Sof(F32)=Sof(F33)=Sof(F34)=FVAR(3)
 Sof(F20A)=Sof(F21A)=Sof(F22A)=1-FVAR(4)
 Sof(F20)=Sof(F21)=Sof(F22)=FVAR(4)
 Sof(O1A)=1-FVAR(5)
 Sof(O1)=FVAR(5)
7.a Free rotating group:
 N3A(N4A,N5A,C25A,C26A,C27A,C28A,C29A,C30A,C31A,C32A)
7.b Secondary CH2 refined with riding coordinates:
 C65(H65A,H65B)
7.c Aromatic/amide H refined with riding coordinates:
 N5(H5), C25(H25), C26(H26), C27(H27), C28(H28), C31(H31), C32(H32), N4A(H4A),
 C25A(H25A), C26A(H26A), C27A(H27A), C28A(H28A), C31A(H31A), C32A(H32A), C2(H2),
  C4(H4), C8(H8), C9(H9), C11(H11), C14(H14), C16(H16), C20(H20), C21(H21),
 C23(H23), C34(H34), C36(H36), C38(H38), C42(H42), C44(H44), C46(H46), C50(H50),
  C52(H52), C54(H54), C58(H58), C60(H60), C62(H62)
;
_shelx_shelxl_version_number 2014/7
_olex2_submission_special_instructions 'No special instructions were received'

loop_
_space_group_symop_operation_xyz
'x, y, z'
'-x, -y, z+1/2'
'x+1/2, -y+1/2, z'
'-x+1/2, y+1/2, z+1/2'

loop_
_atom_site_label
_atom_site_type_symbol
_atom_site_fract_x
_atom_site_fract_y
_atom_site_fract_z
_atom_site_U_iso_or_equiv
_atom_site_adp_type
_atom_site_occupancy
_atom_site_site_symmetry_order
_atom_site_calc_flag
_atom_site_refinement_flags_posn
_atom_site_refinement_flags_adp
_atom_site_refinement_flags_occupancy
_atom_site_disorder_assembly
_atom_site_disorder_group
Ir1 Ir 0.63535(2) 0.77285(2) 0.54065(2) 0.01958(4) Uani 1 1 d . . . . .
F1 F 0.59065(12) 0.52099(17) 0.7257(2) 0.0353(7) Uani 1 1 d . . . . .
F2 F 0.60748(14) 0.50802(17) 0.4015(2) 0.0373(7) Uani 1 1 d . . . . .
F3 F 0.71363(13) 0.7927(2) 0.1244(2) 0.0391(8) Uani 1 1 d . . . . .
F4 F 0.63146(13) 0.8050(2) 0.0986(2) 0.0406(8) Uani 1 1 d . . . . .
F5 F 0.66994(14) 0.87838(18) 0.1935(2) 0.0376(7) Uani 1 1 d . . . . .
F6 F 0.83835(13) 0.7081(2) 0.4794(3) 0.0500(10) Uani 1 1 d . . . . .
F7 F 0.79353(12) 0.8081(2) 0.7687(2) 0.0416(8) Uani 1 1 d . . . . .
F8 F 0.54004(17) 0.8171(2) 0.9452(3) 0.0584(11) Uani 1 1 d . . . . .
F9 F 0.50259(15) 0.8468(3) 0.8190(3) 0.0790(17) Uani 1 1 d . . . . .
F10 F 0.54261(17) 0.9267(2) 0.8978(3) 0.0558(11) Uani 1 1 d . . . . .
N1 N 0.64021(14) 0.7379(2) 0.4054(3) 0.0184(8) Uani 1 1 d . . . . .
N2 N 0.63538(16) 0.8016(2) 0.6783(3) 0.0218(8) Uani 1 1 d . . . . .
N3 N 0.5566(2) 0.8088(3) 0.5151(4) 0.0155(11) Uani 0.809(12) 1 d . . P A 1
N4 N 0.6408(2) 0.8886(3) 0.5131(5) 0.0189(12) Uani 0.809(12) 1 d . . P A 1
N5 N 0.6791(2) 0.9393(3) 0.5153(5) 0.0307(16) Uani 0.809(12) 1 d . . P A 1
H5 H 0.7125 0.9294 0.5220 0.037 Uiso 0.809(12) 1 calc R . P A 1
C25 C 0.5142(3) 0.7647(4) 0.5142(6) 0.0238(16) Uani 0.809(12) 1 d . . P A 1
H25 H 0.5190 0.7135 0.5235 0.029 Uiso 0.809(12) 1 calc R . P A 1
C26 C 0.4648(3) 0.7909(4) 0.5005(5) 0.0315(18) Uani 0.809(12) 1 d . . P A 1
H26 H 0.4358 0.7584 0.5001 0.038 Uiso 0.809(12) 1 calc R . P A 1
C27 C 0.4578(3) 0.8645(5) 0.4873(5) 0.039(2) Uani 0.809(12) 1 d . . P A 1
H27 H 0.4236 0.8835 0.4785 0.047 Uiso 0.809(12) 1 calc R . P A 1
C28 C 0.4987(3) 0.9101(5) 0.4867(6) 0.0395(19) Uani 0.809(12) 1 d . . P A 1
H28 H 0.4938 0.9613 0.4767 0.047 Uiso 0.809(12) 1 calc R . P A 1
C29 C 0.5488(3) 0.8819(4) 0.5011(4) 0.0234(14) Uani 0.809(12) 1 d . . P A 1
C30 C 0.5958(3) 0.9265(4) 0.5033(5) 0.0258(15) Uani 0.809(12) 1 d . . P A 1
C31 C 0.6062(3) 1.0024(4) 0.4971(6) 0.042(2) Uani 0.809(12) 1 d . . P A 1
H31 H 0.5817 1.0410 0.4888 0.050 Uiso 0.809(12) 1 calc R . P A 1
C32 C 0.6584(4) 1.0085(4) 0.5054(6) 0.045(2) Uani 0.809(12) 1 d . . P A 1
H32 H 0.6776 1.0532 0.5045 0.055 Uiso 0.809(12) 1 calc R . P A 1
N3A N 0.6412(7) 0.8800(11) 0.515(2) 0.038(4) Uani 0.191(12) 1 d . . P A 2
N4A N 0.5031(10) 0.7660(11) 0.514(2) 0.038(4) Uani 0.191(12) 1 d G . P A 2
H4A H 0.4950 0.7191 0.5180 0.046 Uiso 0.191(12) 1 calc R . P A 2
N5A N 0.5523(9) 0.7910(9) 0.516(2) 0.038(4) Uani 0.191(12) 1 d G . P A 2
C25A C 0.6833(7) 0.9226(13) 0.515(3) 0.038(4) Uani 0.191(12) 1 d G . P A 2
H25A H 0.7164 0.8997 0.5213 0.046 Uiso 0.191(12) 1 calc R . P A 2
C26A C 0.6817(8) 0.9988(13) 0.5063(19) 0.038(4) Uani 0.191(12) 1 d G . P A 2
H26A H 0.7129 1.0271 0.5064 0.046 Uiso 0.191(12) 1 calc R . P A 2
C27A C 0.6332(9) 1.0319(10) 0.4974(16) 0.038(4) Uani 0.191(12) 1 d G . P A 2
H27A H 0.6303 1.0837 0.4912 0.046 Uiso 0.191(12) 1 calc R . P A 2
C28A C 0.5889(8) 0.9881(9) 0.4976(14) 0.038(4) Uani 0.191(12) 1 d G . P A 2
H28A H 0.5553 1.0096 0.4916 0.046 Uiso 0.191(12) 1 calc R . P A 2
C29A C 0.5943(7) 0.9118(9) 0.5069(12) 0.038(4) Uani 0.191(12) 1 d G . P A 2
C30A C 0.5479(8) 0.8638(9) 0.5073(13) 0.038(4) Uani 0.191(12) 1 d G . P A 2
C31A C 0.4947(7) 0.8847(11) 0.4993(18) 0.038(4) Uani 0.191(12) 1 d G . P A 2
H31A H 0.4811 0.9330 0.4923 0.046 Uiso 0.191(12) 1 calc R . P A 2
C32A C 0.4671(8) 0.8200(13) 0.504(2) 0.038(4) Uani 0.191(12) 1 d G . P A 2
H32A H 0.4303 0.8143 0.5003 0.046 Uiso 0.191(12) 1 calc R . P A 2
C1 C 0.62260(17) 0.6646(2) 0.5587(3) 0.0203(11) Uani 1 1 d . . . . .
C2 C 0.61151(19) 0.6301(3) 0.6437(4) 0.0247(10) Uani 1 1 d . . . . .
H2 H 0.6114 0.6571 0.7006 0.030 Uiso 1 1 calc R . . . .
C3 C 0.60057(19) 0.5549(3) 0.6427(4) 0.0277(11) Uani 1 1 d . . . . .
C4 C 0.59825(19) 0.5136(3) 0.5637(4) 0.0285(12) Uani 1 1 d . . . . .
H4 H 0.5893 0.4630 0.5657 0.034 Uiso 1 1 calc R . . . .
C5 C 0.6095(2) 0.5485(3) 0.4806(4) 0.0254(10) Uani 1 1 d . . . . .
C6 C 0.62204(19) 0.6237(3) 0.4758(4) 0.0235(10) Uani 1 1 d . . . . .
C7 C 0.63434(18) 0.6638(3) 0.3909(3) 0.0228(9) Uani 1 1 d . . . . .
C8 C 0.64286(19) 0.6355(3) 0.3012(4) 0.0279(11) Uani 1 1 d . . . . .
H8 H 0.6408 0.5840 0.2909 0.034 Uiso 1 1 calc R . . . .
C9 C 0.65407(19) 0.6811(3) 0.2285(4) 0.0273(10) Uani 1 1 d . . . . .
H9 H 0.6602 0.6617 0.1679 0.033 Uiso 1 1 calc R . . . .
C10 C 0.65648(19) 0.7567(3) 0.2440(3) 0.0235(10) Uani 1 1 d . . . . .
C11 C 0.65047(18) 0.7825(3) 0.3339(3) 0.0214(9) Uani 1 1 d . . . . .
H11 H 0.6537 0.8338 0.3452 0.026 Uiso 1 1 calc R . . . .
C12 C 0.6675(2) 0.8082(3) 0.1657(3) 0.0286(11) Uani 1 1 d . . . . .
C13 C 0.71135(19) 0.7589(3) 0.5689(3) 0.0207(9) Uani 1 1 d . . . . .
C14 C 0.74970(19) 0.7325(3) 0.5090(4) 0.0276(10) Uani 1 1 d . . . . .
H14 H 0.7407 0.7142 0.4490 0.033 Uiso 1 1 calc R . . . .
C15 C 0.80078(17) 0.7332(3) 0.5380(6) 0.0349(10) Uani 1 1 d . . . . .
C16 C 0.8171(2) 0.7588(4) 0.6249(4) 0.0383(14) Uani 1 1 d . . . . .
H16 H 0.8529 0.7597 0.6424 0.046 Uiso 1 1 calc R . . . .
C17 C 0.7784(2) 0.7826(3) 0.6834(4) 0.0316(12) Uani 1 1 d . . . . .
C18 C 0.72570(19) 0.7831(3) 0.6600(3) 0.0239(10) Uani 1 1 d . . . . .
C19 C 0.68292(19) 0.8070(3) 0.7198(3) 0.0230(9) Uani 1 1 d . . . . .
C20 C 0.6862(2) 0.8313(3) 0.8124(3) 0.0290(11) Uani 1 1 d . . . . .
H20 H 0.7194 0.8355 0.8416 0.035 Uiso 1 1 calc R . . . .
C21 C 0.6419(2) 0.8491(3) 0.8614(4) 0.0303(11) Uani 1 1 d . . . . .
H21 H 0.6441 0.8665 0.9238 0.036 Uiso 1 1 calc R . . . .
C22 C 0.5939(2) 0.8410(3) 0.8174(3) 0.0251(10) Uani 1 1 d . . . . .
C23 C 0.59211(19) 0.8180(3) 0.7261(3) 0.0241(9) Uani 1 1 d . . . . .
H23 H 0.5592 0.8136 0.6961 0.029 Uiso 1 1 calc R . . . .
C24 C 0.5443(3) 0.8570(4) 0.8698(4) 0.0336(13) Uani 1 1 d . . . . .
Cl1 Cl 0.47656(7) 0.58834(9) 0.43104(16) 0.0570(5) Uani 1 1 d . . . . .
Cl2 Cl 0.50044(8) 0.69680(10) 0.28609(12) 0.0564(4) Uani 1 1 d . . . . .
C65 C 0.4876(3) 0.6039(4) 0.3124(6) 0.062(2) Uani 1 1 d . . . . .
H65A H 0.4565 0.5878 0.2766 0.074 Uiso 1 1 calc R . . . .
H65B H 0.5175 0.5736 0.2918 0.074 Uiso 1 1 calc R . . . .
F11 F 0.82280(12) 0.20196(19) 0.4617(3) 0.0411(8) Uani 1 1 d . U . . .
F12 F 0.80506(13) 0.0888(2) 0.4831(3) 0.0431(8) Uani 1 1 d . U . . .
F13 F 0.82798(12) 0.1271(2) 0.3471(3) 0.0466(9) Uani 1 1 d . U . . .
F14 F 0.6238(2) 0.0196(3) 0.2655(4) 0.0743(14) Uani 1 1 d . U . . .
F15 F 0.67276(15) 0.0694(3) 0.1651(3) 0.0629(12) Uani 1 1 d . U . . .
F16 F 0.60034(15) 0.1199(3) 0.2006(3) 0.0609(12) Uani 1 1 d . U . . .
F17 F 0.7153(2) 0.1191(3) 0.7924(5) 0.065(2) Uani 0.868(12) 1 d D . P B 1
F18 F 0.6590(2) 0.0555(4) 0.8630(3) 0.0696(19) Uani 0.868(12) 1 d D U P B 1
F19 F 0.6920(4) 0.0124(4) 0.7392(5) 0.090(3) Uani 0.868(12) 1 d D U P B 1
F17A F 0.7226(5) 0.088(3) 0.745(2) 0.065(2) Uani 0.132(12) 1 d D U P B 2
F18A F 0.6772(15) 0.0903(19) 0.8683(7) 0.069(8) Uani 0.132(12) 1 d D U P B 2
F19A F 0.6714(16) 0.0017(4) 0.774(2) 0.047(7) Uani 0.132(12) 1 d D U P B 2
F20 F 0.46374(19) 0.0760(4) 0.6112(3) 0.0450(14) Uani 0.792(14) 1 d D . P C 1
F21 F 0.4845(2) 0.0279(4) 0.7412(6) 0.0684(19) Uani 0.792(14) 1 d D . P C 1
F22 F 0.4583(2) 0.1382(4) 0.7366(6) 0.0593(17) Uani 0.792(14) 1 d D . P C 1
F20A F 0.4707(9) 0.0468(10) 0.6230(11) 0.0684(19) Uani 0.208(14) 1 d D U P C 2
F21A F 0.4781(8) 0.0538(12) 0.7703(9) 0.0593(17) Uani 0.208(14) 1 d D U P C 2
F22A F 0.4562(6) 0.1475(7) 0.6920(17) 0.0450(14) Uani 0.208(14) 1 d D U P C 2
F23 F 0.64735(18) 0.3851(4) 0.8521(3) 0.0789(17) Uani 1 1 d . U . . .
F24 F 0.7263(2) 0.3554(3) 0.8450(3) 0.0743(15) Uani 1 1 d . U . . .
F25 F 0.7053(3) 0.4657(2) 0.8363(3) 0.0834(17) Uani 1 1 d . U . . .
F26 F 0.79710(13) 0.46158(19) 0.4958(3) 0.0430(8) Uani 1 1 d . U . . .
F27 F 0.74238(13) 0.54867(17) 0.5171(2) 0.0426(9) Uani 1 1 d . U . . .
F28 F 0.73203(16) 0.4746(2) 0.4024(3) 0.0518(10) Uani 1 1 d . U . . .
F29 F 0.42323(14) 0.3370(2) 0.5669(3) 0.0552(12) Uani 1 1 d . U . . .
F30 F 0.46438(14) 0.4348(2) 0.6041(3) 0.0548(10) Uani 1 1 d . U . . .
F31 F 0.41542(12) 0.4335(2) 0.4833(3) 0.0468(9) Uani 1 1 d . U . . .
F32 F 0.59693(16) 0.4088(4) 0.2117(3) 0.073(2) Uani 0.852(10) 1 d D U P D 1
F33 F 0.51619(19) 0.4296(3) 0.1989(3) 0.0558(17) Uani 0.852(10) 1 d D . P D 1
F34 F 0.5474(3) 0.3234(2) 0.1741(3) 0.088(3) Uani 0.852(10) 1 d D U P D 1
F32A F 0.5431(11) 0.4496(6) 0.204(2) 0.080(9) Uani 0.148(10) 1 d D U P D 2
F33A F 0.5082(7) 0.3444(14) 0.1984(17) 0.062(7) Uani 0.148(10) 1 d D U P D 2
F34A F 0.5897(7) 0.3542(15) 0.1836(15) 0.058(7) Uani 0.148(10) 1 d D U P D 2
C33 C 0.65944(18) 0.2087(3) 0.4482(4) 0.0219(9) Uani 1 1 d . U . . .
C34 C 0.71358(18) 0.2004(3) 0.4581(3) 0.0224(9) Uani 1 1 d . U . . .
H34 H 0.7306 0.2261 0.5073 0.027 Uiso 1 1 calc R . . . .
C35 C 0.74336(18) 0.1569(3) 0.3998(3) 0.0232(9) Uani 1 1 d . U . . .
C36 C 0.7205(2) 0.1189(3) 0.3241(4) 0.0285(12) Uani 1 1 d . U . . .
H36 H 0.7408 0.0895 0.2829 0.034 Uiso 1 1 calc R . . . .
C37 C 0.66678(19) 0.1266(3) 0.3128(4) 0.0283(11) Uani 1 1 d . U . . .
C38 C 0.6369(2) 0.1686(3) 0.3737(4) 0.0281(11) Uani 1 1 d . U . . .
H38 H 0.6001 0.1706 0.3650 0.034 Uiso 1 1 calc R . . . .
C39 C 0.79980(18) 0.1444(3) 0.4217(4) 0.0258(10) Uani 1 1 d . U . . .
C40 C 0.6413(2) 0.0842(4) 0.2352(5) 0.0402(14) Uani 1 1 d . U . . .
C41 C 0.60472(18) 0.1944(3) 0.6003(3) 0.0222(9) Uani 1 1 d . U . . .
C42 C 0.6436(2) 0.1626(3) 0.6572(4) 0.0282(11) Uani 1 1 d . U . . .
H42 H 0.6787 0.1784 0.6503 0.034 Uiso 1 1 calc R . . . .
C43 C 0.6322(2) 0.1092(3) 0.7226(4) 0.0352(12) Uani 1 1 d . U . . .
C44 C 0.5813(2) 0.0841(3) 0.7340(4) 0.0358(12) Uani 1 1 d . U . . .
H44 H 0.5733 0.0467 0.7780 0.043 Uiso 1 1 calc R . . . .
C45 C 0.5427(2) 0.1152(3) 0.6792(4) 0.0312(11) Uani 1 1 d . U . . .
C46 C 0.55431(19) 0.1687(3) 0.6128(4) 0.0242(9) Uani 1 1 d . U . . .
H46 H 0.5270 0.1881 0.5753 0.029 Uiso 1 1 calc R . . . .
C47 C 0.6752(2) 0.0743(3) 0.7781(3) 0.0512(17) Uani 1 1 d D U . . .
C48 C 0.4877(2) 0.0895(2) 0.6915(3) 0.0439(15) Uani 1 1 d D U . . .
C49 C 0.65838(17) 0.3207(3) 0.5710(3) 0.0199(8) Uani 1 1 d . U . . .
C50 C 0.65940(18) 0.3349(3) 0.6672(3) 0.0211(9) Uani 1 1 d . U . . .
H50 H 0.6398 0.3042 0.7078 0.025 Uiso 1 1 calc R . . . .
C51 C 0.68820(19) 0.3923(3) 0.7052(3) 0.0239(9) Uani 1 1 d . U . . .
C52 C 0.71580(19) 0.4400(3) 0.6490(4) 0.0252(10) Uani 1 1 d . U . . .
H52 H 0.7351 0.4796 0.6751 0.030 Uiso 1 1 calc R . . . .
C53 C 0.71456(17) 0.4283(2) 0.5528(4) 0.0231(10) Uani 1 1 d . U . . .
C54 C 0.68698(18) 0.3700(3) 0.5156(3) 0.0239(10) Uani 1 1 d . U . . .
H54 H 0.6874 0.3629 0.4499 0.029 Uiso 1 1 calc R . . . .
C55 C 0.6922(2) 0.3998(3) 0.8089(4) 0.0322(11) Uani 1 1 d . U . . .
C56 C 0.7460(2) 0.4777(3) 0.4916(4) 0.0281(10) Uani 1 1 d . U . . .
C57 C 0.57677(18) 0.2995(3) 0.4688(3) 0.0213(9) Uani 1 1 d . U . . .
C58 C 0.53348(16) 0.3266(2) 0.5175(3) 0.0212(9) Uani 1 1 d . U . . .
H58 H 0.5303 0.3159 0.5822 0.025 Uiso 1 1 calc R . . . .
C59 C 0.49491(18) 0.3687(3) 0.4747(3) 0.0231(9) Uani 1 1 d . U . . .
C60 C 0.49847(18) 0.3860(3) 0.3795(4) 0.0252(10) Uani 1 1 d . U . . .
H60 H 0.4719 0.4136 0.3493 0.030 Uiso 1 1 calc R . . . .
C61 C 0.54146(19) 0.3620(3) 0.3311(3) 0.0264(10) Uani 1 1 d . U . . .
C62 C 0.57987(18) 0.3190(3) 0.3746(3) 0.0233(9) Uani 1 1 d . U . . .
H62 H 0.6089 0.3026 0.3389 0.028 Uiso 1 1 calc R . . . .
C63 C 0.44988(17) 0.3936(3) 0.5308(5) 0.0288(10) Uani 1 1 d . U . . .
C64 C 0.54967(17) 0.3807(2) 0.2308(3) 0.0431(14) Uani 1 1 d D U . . .
B1 B 0.62373(19) 0.2554(3) 0.5221(3) 0.0218(12) Uani 1 1 d . U . . .
O1 O 0.2860(3) 0.5664(4) 0.5522(5) 0.0498(15) Uani 0.651(7) 1 d . . P E 1
O1A O 0.3299(5) 0.5864(6) 0.5395(12) 0.0498(15) Uani 0.349(7) 1 d . . P E 2
O2 O 0.2813(5) 0.5061(10) 0.6853(9) 0.058(6) Uani 0.333(15) 1 d . . . . .

loop_
_atom_site_aniso_label
_atom_site_aniso_U_11
_atom_site_aniso_U_22
_atom_site_aniso_U_33
_atom_site_aniso_U_23
_atom_site_aniso_U_13
_atom_site_aniso_U_12
Ir1 0.01628(7) 0.02576(7) 0.01669(6) 0.00018(11) -0.00069(11) 0.00426(6)
F1 0.0346(18) 0.0328(17) 0.0385(18) 0.0125(14) 0.0105(14) 0.0094(14)
F2 0.044(2) 0.0319(17) 0.0358(18) -0.0072(14) -0.0019(15) -0.0057(15)
F3 0.0339(18) 0.0497(19) 0.0338(18) -0.0071(15) 0.0185(14) -0.0072(15)
F4 0.042(2) 0.059(2) 0.0209(14) 0.0061(15) -0.0064(13) -0.0088(16)
F5 0.046(2) 0.0382(17) 0.0287(16) -0.0021(13) 0.0090(14) -0.0098(15)
F6 0.0147(16) 0.086(3) 0.049(2) -0.018(2) 0.0041(14) 0.0081(17)
F7 0.0239(16) 0.073(2) 0.0280(17) -0.0082(17) -0.0076(13) -0.0073(16)
F8 0.064(3) 0.060(2) 0.052(2) 0.015(2) 0.035(2) 0.006(2)
F9 0.0267(19) 0.160(5) 0.050(2) -0.044(3) 0.0054(18) 0.012(3)
F10 0.064(3) 0.036(2) 0.067(3) -0.0034(18) 0.029(2) 0.0102(18)
N1 0.0121(18) 0.027(2) 0.0164(17) -0.0019(14) -0.0027(13) 0.0042(14)
N2 0.0218(19) 0.023(2) 0.0200(18) 0.0020(15) 0.0000(15) 0.0013(16)
N3 0.017(2) 0.016(2) 0.014(2) 0.0017(18) 0.0012(15) 0.0038(18)
N4 0.020(3) 0.021(2) 0.015(2) -0.0005(17) 0.0041(17) 0.000(2)
N5 0.033(3) 0.030(3) 0.028(3) 0.001(2) 0.005(2) -0.004(2)
C25 0.012(3) 0.034(4) 0.025(3) -0.005(2) -0.002(2) 0.002(2)
C26 0.014(3) 0.043(4) 0.037(4) 0.001(3) -0.001(2) 0.009(3)
C27 0.025(4) 0.054(5) 0.039(4) 0.012(3) 0.001(3) 0.010(3)
C28 0.038(4) 0.042(5) 0.038(4) 0.007(3) 0.002(3) 0.019(3)
C29 0.029(3) 0.026(3) 0.015(3) 0.004(2) 0.002(2) 0.018(3)
C30 0.034(4) 0.021(3) 0.022(3) 0.003(2) 0.007(3) 0.014(3)
C31 0.044(5) 0.025(4) 0.057(5) 0.001(3) 0.012(4) 0.005(3)
C32 0.063(6) 0.021(3) 0.052(5) 0.003(3) 0.011(4) -0.009(4)
N3A 0.052(9) 0.029(7) 0.034(6) 0.008(5) -0.002(5) 0.002(5)
N4A 0.052(9) 0.029(7) 0.034(6) 0.008(5) -0.002(5) 0.002(5)
N5A 0.052(9) 0.029(7) 0.034(6) 0.008(5) -0.002(5) 0.002(5)
C25A 0.052(9) 0.029(7) 0.034(6) 0.008(5) -0.002(5) 0.002(5)
C26A 0.052(9) 0.029(7) 0.034(6) 0.008(5) -0.002(5) 0.002(5)
C27A 0.052(9) 0.029(7) 0.034(6) 0.008(5) -0.002(5) 0.002(5)
C28A 0.052(9) 0.029(7) 0.034(6) 0.008(5) -0.002(5) 0.002(5)
C29A 0.052(9) 0.029(7) 0.034(6) 0.008(5) -0.002(5) 0.002(5)
C30A 0.052(9) 0.029(7) 0.034(6) 0.008(5) -0.002(5) 0.002(5)
C31A 0.052(9) 0.029(7) 0.034(6) 0.008(5) -0.002(5) 0.002(5)
C32A 0.052(9) 0.029(7) 0.034(6) 0.008(5) -0.002(5) 0.002(5)
C1 0.0133(18) 0.0234(19) 0.024(3) -0.0003(17) -0.0071(15) 0.0058(14)
C2 0.018(2) 0.030(3) 0.025(3) 0.002(2) 0.0004(19) 0.005(2)
C3 0.015(2) 0.033(3) 0.034(3) 0.009(2) 0.005(2) 0.0059(19)
C4 0.018(2) 0.027(2) 0.041(4) 0.005(2) -0.0014(19) 0.0017(17)
C5 0.017(2) 0.027(3) 0.033(3) -0.005(2) -0.003(2) 0.001(2)
C6 0.014(2) 0.028(3) 0.028(3) 0.001(2) -0.0020(19) 0.0025(18)
C7 0.014(2) 0.032(2) 0.022(2) -0.0021(18) -0.0033(17) 0.0019(18)
C8 0.022(2) 0.035(3) 0.027(2) -0.008(2) -0.0038(18) 0.003(2)
C9 0.019(2) 0.039(3) 0.024(2) -0.010(2) -0.0015(18) -0.001(2)
C10 0.015(2) 0.034(3) 0.021(2) -0.0042(19) -0.0002(17) -0.0012(18)
C11 0.0142(19) 0.030(3) 0.020(2) 0.0005(18) -0.0005(16) 0.0004(17)
C12 0.025(2) 0.042(3) 0.019(2) -0.004(2) 0.0050(18) -0.005(2)
C13 0.017(2) 0.025(2) 0.020(2) 0.0008(16) -0.0032(15) -0.0009(17)
C14 0.015(2) 0.040(3) 0.027(2) -0.002(2) -0.0006(17) 0.001(2)
C15 0.019(2) 0.051(3) 0.035(2) -0.004(4) 0.010(4) 0.0009(19)
C16 0.012(2) 0.066(4) 0.037(3) 0.001(3) -0.003(2) -0.005(2)
C17 0.020(2) 0.048(3) 0.027(3) 0.001(2) -0.0039(19) -0.006(2)
C18 0.021(2) 0.030(3) 0.021(2) 0.0017(18) -0.0041(17) -0.0016(18)
C19 0.027(2) 0.021(2) 0.020(2) 0.0037(18) -0.0021(18) -0.0046(19)
C20 0.024(2) 0.043(3) 0.021(2) -0.003(2) -0.0031(19) -0.006(2)
C21 0.036(3) 0.033(3) 0.022(2) -0.005(2) 0.003(2) -0.012(2)
C22 0.030(3) 0.024(2) 0.021(2) -0.0004(18) 0.0033(19) -0.003(2)
C23 0.021(2) 0.030(2) 0.022(2) 0.0000(19) -0.0003(18) 0.0034(19)
C24 0.037(3) 0.043(3) 0.020(3) -0.002(2) 0.008(2) 0.003(3)
Cl1 0.0458(10) 0.0379(8) 0.0874(14) 0.0080(9) -0.0099(9) -0.0082(7)
Cl2 0.0804(13) 0.0492(9) 0.0395(8) -0.0085(7) -0.0087(8) 0.0044(9)
C65 0.063(5) 0.050(4) 0.074(6) -0.029(4) 0.002(4) -0.008(4)
F11 0.0203(16) 0.0413(18) 0.062(2) -0.0094(17) -0.0087(15) -0.0019(13)
F12 0.0240(16) 0.047(2) 0.058(2) 0.0169(17) -0.0074(15) 0.0053(14)
F13 0.0184(16) 0.078(3) 0.043(2) -0.0093(19) 0.0056(14) 0.0061(16)
F14 0.087(3) 0.058(2) 0.078(3) -0.024(2) -0.019(3) -0.030(2)
F15 0.040(2) 0.092(3) 0.057(2) -0.049(2) -0.0030(18) 0.001(2)
F16 0.037(2) 0.084(3) 0.062(3) -0.043(2) -0.0252(18) 0.0186(19)
F17 0.053(3) 0.060(4) 0.083(5) 0.020(3) -0.044(3) 0.000(2)
F18 0.064(4) 0.086(5) 0.059(3) 0.039(3) -0.028(3) -0.002(3)
F19 0.107(7) 0.074(4) 0.090(5) -0.016(4) -0.052(5) 0.053(4)
F17A 0.053(3) 0.060(4) 0.083(5) 0.020(3) -0.044(3) 0.000(2)
F18A 0.073(14) 0.066(14) 0.069(8) 0.008(7) -0.035(7) 0.020(10)
F19A 0.041(13) 0.035(7) 0.065(15) 0.019(7) -0.029(11) 0.003(6)
F20 0.035(2) 0.061(3) 0.039(2) 0.006(2) -0.0076(19) -0.023(2)
F21 0.053(3) 0.066(4) 0.087(4) 0.044(3) -0.007(3) -0.019(3)
F22 0.031(3) 0.097(4) 0.050(4) -0.012(3) 0.013(2) -0.011(3)
F20A 0.053(3) 0.066(4) 0.087(4) 0.044(3) -0.007(3) -0.019(3)
F21A 0.031(3) 0.097(4) 0.050(4) -0.012(3) 0.013(2) -0.011(3)
F22A 0.035(2) 0.061(3) 0.039(2) 0.006(2) -0.0076(19) -0.023(2)
F23 0.057(3) 0.148(5) 0.032(2) -0.015(3) 0.0119(18) -0.031(3)
F24 0.095(3) 0.097(4) 0.030(2) -0.001(2) -0.018(2) 0.043(3)
F25 0.164(5) 0.052(2) 0.034(2) -0.0158(19) -0.002(3) -0.036(3)
F26 0.0252(16) 0.0434(19) 0.060(2) 0.0084(16) 0.0144(14) 0.0014(14)
F27 0.0449(18) 0.0248(14) 0.058(3) 0.0022(14) 0.0112(16) -0.0032(13)
F28 0.062(2) 0.061(2) 0.0323(18) 0.0128(17) -0.0051(17) -0.030(2)
F29 0.0367(18) 0.0449(19) 0.084(3) 0.0109(18) 0.0312(18) -0.0011(14)
F30 0.037(2) 0.070(3) 0.057(2) -0.029(2) 0.0042(17) 0.0150(18)
F31 0.0191(16) 0.058(2) 0.063(2) 0.0130(18) 0.0067(15) 0.0159(15)
F32 0.040(3) 0.142(6) 0.038(3) 0.024(3) 0.007(2) -0.001(3)
F33 0.045(3) 0.084(4) 0.039(3) 0.032(3) 0.015(2) 0.031(3)
F34 0.188(9) 0.050(3) 0.025(2) -0.004(2) 0.007(4) 0.014(4)
F32A 0.10(2) 0.073(9) 0.068(17) 0.017(9) 0.025(15) 0.036(9)
F33A 0.064(10) 0.089(13) 0.032(10) -0.002(9) -0.008(8) 0.022(9)
F34A 0.054(10) 0.082(15) 0.037(10) -0.013(10) -0.009(8) 0.032(9)
C33 0.013(2) 0.024(2) 0.029(2) -0.0019(18) -0.0028(16) 0.0008(16)
C34 0.016(2) 0.026(2) 0.025(2) 0.0009(18) -0.0019(16) -0.0001(17)
C35 0.015(2) 0.026(2) 0.029(2) -0.0024(18) -0.0011(17) 0.0009(16)
C36 0.020(2) 0.031(3) 0.034(3) -0.006(2) -0.004(2) 0.001(2)
C37 0.018(2) 0.032(3) 0.035(3) -0.012(2) -0.0047(18) 0.0040(19)
C38 0.019(2) 0.032(3) 0.034(3) -0.008(2) -0.005(2) -0.0016(19)
C39 0.015(2) 0.030(2) 0.033(3) -0.0036(19) -0.0001(18) 0.0017(17)
C40 0.024(3) 0.046(3) 0.051(3) -0.028(3) -0.003(2) 0.001(2)
C41 0.018(2) 0.022(2) 0.027(2) 0.0001(17) -0.0062(17) -0.0008(17)
C42 0.020(2) 0.030(3) 0.035(3) 0.001(2) -0.008(2) 0.0006(19)
C43 0.037(3) 0.031(3) 0.037(3) 0.008(2) -0.016(2) 0.001(2)
C44 0.041(3) 0.033(3) 0.034(3) 0.012(2) -0.010(2) -0.004(2)
C45 0.029(2) 0.029(3) 0.035(3) 0.006(2) -0.004(2) -0.006(2)
C46 0.018(2) 0.027(2) 0.027(2) 0.0014(18) -0.0042(17) -0.0011(18)
C47 0.052(4) 0.044(4) 0.058(4) 0.016(3) -0.025(3) 0.004(3)
C48 0.036(3) 0.050(3) 0.046(3) 0.017(3) -0.005(3) -0.015(3)
C49 0.0105(19) 0.026(2) 0.0229(19) -0.0010(16) -0.0025(14) 0.0019(16)
C50 0.016(2) 0.023(2) 0.023(2) -0.0002(17) -0.0003(16) 0.0000(17)
C51 0.022(2) 0.025(2) 0.025(2) -0.0037(17) -0.0031(17) 0.0055(18)
C52 0.022(2) 0.023(2) 0.030(2) -0.0044(18) -0.0047(18) 0.0000(18)
C53 0.0214(19) 0.0218(18) 0.026(3) -0.0004(18) -0.0004(18) 0.0054(14)
C54 0.020(2) 0.029(2) 0.022(2) -0.0005(16) -0.0018(15) 0.0060(17)
C55 0.037(3) 0.035(3) 0.024(2) -0.004(2) 0.000(2) -0.003(2)
C56 0.024(2) 0.027(2) 0.033(3) 0.0006(19) 0.0003(19) -0.0005(18)
C57 0.016(2) 0.023(2) 0.025(2) -0.0007(17) -0.0029(16) -0.0004(17)
C58 0.0150(18) 0.022(2) 0.027(3) 0.0017(16) 0.0022(14) -0.0007(15)
C59 0.015(2) 0.025(2) 0.029(2) -0.0011(18) 0.0017(17) -0.0003(17)
C60 0.017(2) 0.029(2) 0.030(2) -0.0046(19) -0.0071(17) 0.0060(18)
C61 0.022(2) 0.033(3) 0.024(2) -0.0031(19) -0.0069(17) 0.0063(19)
C62 0.017(2) 0.028(2) 0.025(2) -0.0035(18) -0.0018(16) 0.0059(17)
C63 0.0191(19) 0.031(2) 0.037(3) 0.004(2) 0.003(2) 0.0039(15)
C64 0.043(3) 0.058(4) 0.027(3) 0.003(2) -0.006(2) 0.016(3)
B1 0.012(2) 0.030(2) 0.024(3) -0.0021(17) -0.0015(15) 0.0016(16)
O1 0.076(4) 0.045(3) 0.028(3) 0.003(3) -0.001(4) 0.005(3)
O1A 0.076(4) 0.045(3) 0.028(3) 0.003(3) -0.001(4) 0.005(3)
O2 0.040(8) 0.111(14) 0.022(7) 0.021(7) 0.007(5) 0.040(8)

loop_
_atom_type_symbol
_atom_type_description
_atom_type_scat_dispersion_real
_atom_type_scat_dispersion_imag
_atom_type_scat_source
C C 0.0033 0.0016 'International Tables Vol C Tables 4.2.6.8 and 6.1.1.4'
H H 0.0000 0.0000 'International Tables Vol C Tables 4.2.6.8 and 6.1.1.4'
B B 0.0013 0.0007 'International Tables Vol C Tables 4.2.6.8 and 6.1.1.4'
Cl Cl 0.1484 0.1585 'International Tables Vol C Tables 4.2.6.8 and 6.1.1.4'
F F 0.0171 0.0103 'International Tables Vol C Tables 4.2.6.8 and 6.1.1.4'
Ir Ir -1.4442 7.9887 'International Tables Vol C Tables 4.2.6.8 and 6.1.1.4'
N N 0.0061 0.0033 'International Tables Vol C Tables 4.2.6.8 and 6.1.1.4'
O O 0.0106 0.0060 'International Tables Vol C Tables 4.2.6.8 and 6.1.1.4'

loop_
_geom_angle_atom_site_label_1
_geom_angle_atom_site_label_2
_geom_angle_atom_site_label_3
_geom_angle
N1 Ir1 N3 89.47(18)
N1 Ir1 N4 97.3(2)
N1 Ir1 N5A 87.3(8)
N2 Ir1 N1 175.19(15)
N2 Ir1 N3 94.95(19)
N2 Ir1 N4 85.7(2)
N2 Ir1 N5A 96.8(8)
N4 Ir1 N3 74.4(2)
N3A Ir1 N1 97.4(10)
N3A Ir1 N2 85.6(10)
N3A Ir1 N5A 84.0(7)
N3A Ir1 C1 174.1(7)
N3A Ir1 C13 95.1(6)
C1 Ir1 N1 80.05(17)
C1 Ir1 N2 97.32(17)
C1 Ir1 N3 99.62(19)
C1 Ir1 N4 173.6(2)
C1 Ir1 N5A 90.6(4)
C13 Ir1 N1 95.31(17)
C13 Ir1 N2 80.64(17)
C13 Ir1 N3 169.49(19)
C13 Ir1 N4 95.7(2)
C13 Ir1 N5A 177.3(8)
C13 Ir1 C1 90.44(18)
C7 N1 Ir1 116.2(3)
C11 N1 Ir1 123.4(3)
C11 N1 C7 120.3(4)
C19 N2 Ir1 116.2(3)
C23 N2 Ir1 123.5(3)
C23 N2 C19 120.2(4)
C25 N3 Ir1 125.1(5)
C25 N3 C29 117.4(5)
C29 N3 Ir1 117.4(4)
N5 N4 Ir1 135.5(4)
N5 N4 C30 106.0(5)
C30 N4 Ir1 117.7(4)
N4 N5 H5 125.0
N4 N5 C32 110.0(6)
C32 N5 H5 125.0
N3 C25 H25 118.7
N3 C25 C26 122.7(7)
C26 C25 H25 118.7
C25 C26 H26 120.5
C27 C26 C25 118.9(8)
C27 C26 H26 120.5
C26 C27 H27 119.8
C28 C27 C26 120.4(7)
C28 C27 H27 119.8
C27 C28 H28 120.3
C27 C28 C29 119.5(7)
C29 C28 H28 120.3
N3 C29 C28 121.1(6)
N3 C29 C30 114.8(5)
C28 C29 C30 124.1(6)
N4 C30 C29 115.2(5)
N4 C30 C31 110.2(6)
C31 C30 C29 134.6(6)
C30 C31 H31 127.4
C32 C31 C30 105.3(7)
C32 C31 H31 127.4
N5 C32 H32 125.8
C31 C32 N5 108.4(7)
C31 C32 H32 125.8
C25A N3A Ir1 129.3(7)
C25A N3A C29A 118.4
C29A N3A Ir1 111.9(7)
N5A N4A H4A 123.3
N5A N4A C32A 113.4
C32A N4A H4A 123.3
N4A N5A Ir1 150.4(6)
C30A N5A Ir1 104.3(5)
C30A N5A N4A 104.8
N3A C25A H25A 118.0
N3A C25A C26A 123.9
C26A C25A H25A 118.0
C25A C26A H26A 121.1
C27A C26A C25A 117.8
C27A C26A H26A 121.1
C26A C27A H27A 120.5
C28A C27A C26A 118.9
C28A C27A H27A 120.5
C27A C28A H28A 120.4
C27A C28A C29A 119.3
C29A C28A H28A 120.4
N3A C29A C28A 121.7
N3A C29A C30A 117.8
C28A C29A C30A 120.5
N5A C30A C29A 121.3
N5A C30A C31A 110.8
C31A C30A C29A 127.9
C30A C31A H31A 127.4
C32A C31A C30A 105.1
C32A C31A H31A 127.4
N4A C32A C31A 106.0
N4A C32A H32A 127.0
C31A C32A H32A 127.0
C2 C1 Ir1 125.7(4)
C2 C1 C6 119.9(4)
C6 C1 Ir1 114.3(3)
C1 C2 H2 121.0
C3 C2 C1 118.1(5)
C3 C2 H2 121.0
F1 C3 C2 118.2(5)
C4 C3 F1 117.8(5)
C4 C3 C2 124.0(5)
C3 C4 H4 121.5
C3 C4 C5 117.0(5)
C5 C4 H4 121.5
F2 C5 C4 117.7(4)
F2 C5 C6 119.9(5)
C4 C5 C6 122.5(5)
C1 C6 C5 118.5(5)
C1 C6 C7 116.2(4)
C5 C6 C7 125.3(5)
N1 C7 C6 113.0(4)
N1 C7 C8 118.8(5)
C8 C7 C6 128.2(5)
C7 C8 H8 119.7
C9 C8 C7 120.7(5)
C9 C8 H8 119.7
C8 C9 H9 120.3
C8 C9 C10 119.3(5)
C10 C9 H9 120.3
C9 C10 C12 120.6(4)
C11 C10 C9 118.6(5)
C11 C10 C12 120.7(5)
N1 C11 C10 122.1(5)
N1 C11 H11 119.0
C10 C11 H11 119.0
F3 C12 C10 111.3(5)
F4 C12 F3 106.4(4)
F4 C12 F5 106.8(5)
F4 C12 C10 112.6(4)
F5 C12 F3 106.6(4)
F5 C12 C10 112.6(4)
C14 C13 Ir1 127.3(4)
C14 C13 C18 119.3(4)
C18 C13 Ir1 113.3(3)
C13 C14 H14 120.5
C15 C14 C13 119.0(5)
C15 C14 H14 120.5
F6 C15 C14 119.2(7)
F6 C15 C16 116.8(5)
C14 C15 C16 124.0(6)
C15 C16 H16 122.1
C17 C16 C15 115.7(5)
C17 C16 H16 122.1
F7 C17 C16 116.7(5)
F7 C17 C18 119.3(5)
C16 C17 C18 123.9(5)
C13 C18 C19 115.8(4)
C17 C18 C13 118.0(5)
C17 C18 C19 126.2(5)
N2 C19 C18 113.3(4)
N2 C19 C20 119.4(5)
C20 C19 C18 127.3(5)
C19 C20 H20 119.7
C21 C20 C19 120.6(5)
C21 C20 H20 119.7
C20 C21 H21 120.8
C20 C21 C22 118.4(5)
C22 C21 H21 120.8
C21 C22 C24 120.1(5)
C23 C22 C21 119.5(5)
C23 C22 C24 120.4(5)
N2 C23 C22 121.9(5)
N2 C23 H23 119.1
C22 C23 H23 119.1
F8 C24 F9 108.1(6)
F8 C24 F10 106.2(5)
F8 C24 C22 112.0(5)
F9 C24 F10 106.0(6)
F9 C24 C22 112.8(5)
F10 C24 C22 111.3(5)
Cl1 C65 Cl2 113.2(4)
Cl1 C65 H65A 108.9
Cl1 C65 H65B 108.9
Cl2 C65 H65A 108.9
Cl2 C65 H65B 108.9
H65A C65 H65B 107.8
C34 C33 C38 115.2(4)
C34 C33 B1 122.9(4)
C38 C33 B1 121.7(4)
C33 C34 H34 118.4
C35 C34 C33 123.1(5)
C35 C34 H34 118.4
C34 C35 C36 121.0(5)
C34 C35 C39 119.6(4)
C36 C35 C39 119.1(4)
C35 C36 H36 121.6
C37 C36 C35 116.7(5)
C37 C36 H36 121.6
C36 C37 C40 117.6(5)
C38 C37 C36 121.8(5)
C38 C37 C40 120.5(5)
C33 C38 H38 119.0
C37 C38 C33 122.0(5)
C37 C38 H38 119.0
F11 C39 F12 105.4(4)
F11 C39 C35 113.5(4)
F12 C39 C35 110.3(4)
F13 C39 F11 107.0(4)
F13 C39 F12 107.0(4)
F13 C39 C35 113.1(4)
F14 C40 C37 111.0(6)
F15 C40 F14 105.9(5)
F15 C40 F16 107.5(6)
F15 C40 C37 113.8(5)
F16 C40 F14 106.6(5)
F16 C40 C37 111.6(5)
C42 C41 B1 117.3(4)
C46 C41 C42 116.4(5)
C46 C41 B1 126.2(4)
C41 C42 H42 119.0
C43 C42 C41 122.1(5)
C43 C42 H42 119.0
C42 C43 C44 120.6(5)
C42 C43 C47 120.1(5)
C44 C43 C47 119.2(5)
C43 C44 H44 121.0
C45 C44 C43 118.0(5)
C45 C44 H44 121.0
C44 C45 C46 121.4(5)
C44 C45 C48 118.7(5)
C46 C45 C48 120.0(4)
C41 C46 C45 121.5(5)
C41 C46 H46 119.2
C45 C46 H46 119.2
F17 C47 F18 105.0(4)
F17 C47 F19 109.4(6)
F17 C47 C43 113.0(4)
F18 C47 F19 105.4(5)
F18 C47 C43 111.4(5)
F19 C47 C43 112.0(5)
F17A C47 C43 113.8(14)
F18A C47 F17A 105.9(7)
F18A C47 F19A 105.6(7)
F18A C47 C43 116.9(14)
F19A C47 F17A 103(2)
F19A C47 C43 110.0(16)
F20 C48 F21 106.2(4)
F20 C48 F22 106.4(4)
F20 C48 C45 113.1(4)
F21 C48 C45 112.6(5)
F22 C48 F21 105.5(5)
F22 C48 C45 112.4(4)
F20A C48 F21A 106.4(7)
F20A C48 F22A 105.7(7)
F20A C48 C45 113.9(11)
F21A C48 F22A 105.7(7)
F21A C48 C45 115.4(10)
F22A C48 C45 109.0(9)
C50 C49 C54 115.3(4)
C50 C49 B1 124.2(4)
C54 C49 B1 120.3(4)
C49 C50 H50 118.9
C51 C50 C49 122.2(4)
C51 C50 H50 118.9
C50 C51 C55 119.5(5)
C52 C51 C50 121.1(5)
C52 C51 C55 119.2(5)
C51 C52 H52 121.0
C51 C52 C53 118.0(4)
C53 C52 H52 121.0
C52 C53 C56 118.5(4)
C54 C53 C52 120.6(5)
C54 C53 C56 120.9(5)
C49 C54 H54 118.6
C53 C54 C49 122.7(4)
C53 C54 H54 118.6
F23 C55 C51 112.6(5)
F24 C55 F23 105.7(5)
F24 C55 F25 106.2(6)
F24 C55 C51 112.7(5)
F25 C55 F23 105.4(5)
F25 C55 C51 113.5(5)
F26 C56 F27 105.4(4)
F26 C56 C53 111.7(4)
F27 C56 C53 112.3(4)
F28 C56 F26 107.3(4)
F28 C56 F27 106.5(4)
F28 C56 C53 113.1(4)
C58 C57 B1 121.6(4)
C62 C57 C58 115.9(4)
C62 C57 B1 122.2(4)
C57 C58 H58 118.7
C59 C58 C57 122.5(4)
C59 C58 H58 118.7
C58 C59 C60 120.3(4)
C58 C59 C63 119.0(4)
C60 C59 C63 120.7(4)
C59 C60 H60 121.0
C61 C60 C59 118.1(4)
C61 C60 H60 121.0
C60 C61 C62 121.1(5)
C60 C61 C64 121.8(4)
C62 C61 C64 117.1(4)
C57 C62 C61 122.0(4)
C57 C62 H62 119.0
C61 C62 H62 119.0
F29 C63 F30 105.7(5)
F29 C63 C59 111.8(4)
F30 C63 C59 112.4(4)
F31 C63 F29 106.1(4)
F31 C63 F30 106.2(4)
F31 C63 C59 114.1(5)
F32 C64 C61 114.2(4)
F33 C64 F32 105.0(4)
F33 C64 F34 106.9(4)
F33 C64 C61 113.3(4)
F34 C64 F32 102.4(5)
F34 C64 C61 113.9(4)
F32A C64 F33A 105.4(7)
F32A C64 C61 118.8(14)
F33A C64 C61 96.3(12)
F34A C64 F32A 107.1(7)
F34A C64 F33A 105.0(7)
F34A C64 C61 121.3(11)
C33 B1 C41 104.7(4)
C33 B1 C49 110.4(4)
C49 B1 C41 111.0(4)
C57 B1 C33 111.4(4)
C57 B1 C41 115.4(4)
C57 B1 C49 103.9(4)

loop_
_geom_bond_atom_site_label_1
_geom_bond_atom_site_label_2
_geom_bond_distance
Ir1 N1 2.042(4)
Ir1 N2 2.039(4)
Ir1 N3 2.153(5)
Ir1 N4 2.148(6)
Ir1 N3A 1.99(2)
Ir1 N5A 2.18(2)
Ir1 C1 2.014(5)
Ir1 C13 2.006(5)
F1 C3 1.363(6)
F2 C5 1.352(6)
F3 C12 1.352(6)
F4 C12 1.333(6)
F5 C12 1.340(6)
F6 C15 1.355(7)
F7 C17 1.362(6)
F8 C24 1.306(7)
F9 C24 1.307(8)
F10 C24 1.330(7)
N1 C7 1.373(6)
N1 C11 1.332(6)
N2 C19 1.359(6)
N2 C23 1.337(6)
N3 C25 1.350(8)
N3 C29 1.360(7)
N4 N5 1.348(7)
N4 C30 1.349(8)
N5 H5 0.8800
N5 C32 1.375(11)
C25 H25 0.9500
C25 C26 1.369(9)
C26 H26 0.9500
C26 C27 1.363(11)
C27 H27 0.9500
C27 C28 1.339(12)
C28 H28 0.9500
C28 C29 1.397(9)
C29 C30 1.454(10)
C30 C31 1.409(10)
C31 H31 0.9500
C31 C32 1.347(14)
C32 H32 0.9500
N3A C25A 1.3294
N3A C29A 1.3397
N4A H4A 0.8800
N4A N5A 1.3411
N4A C32A 1.3551
N5A C30A 1.3344
C25A H25A 0.9500
C25A C26A 1.3918
C26A H26A 0.9500
C26A C27A 1.3895
C27A H27A 0.9500
C27A C28A 1.3860
C28A H28A 0.9500
C28A C29A 1.4004
C29A C30A 1.4757
C30A C31A 1.4208
C31A H31A 0.9500
C31A C32A 1.3740
C32A H32A 0.9500
C1 C2 1.398(7)
C1 C6 1.400(7)
C2 H2 0.9500
C2 C3 1.397(8)
C3 C4 1.359(8)
C4 H4 0.9500
C4 C5 1.380(8)
C5 C6 1.407(7)
C6 C7 1.451(7)
C7 C8 1.401(7)
C8 H8 0.9500
C8 C9 1.360(8)
C9 H9 0.9500
C9 C10 1.394(8)
C10 C11 1.378(7)
C10 C12 1.488(7)
C11 H11 0.9500
C13 C14 1.390(7)
C13 C18 1.425(7)
C14 H14 0.9500
C14 C15 1.373(7)
C15 C16 1.393(10)
C16 H16 0.9500
C16 C17 1.369(8)
C17 C18 1.392(7)
C18 C19 1.458(7)
C19 C20 1.399(7)
C20 H20 0.9500
C20 C21 1.372(7)
C21 H21 0.9500
C21 C22 1.390(7)
C22 C23 1.372(7)
C22 C24 1.504(8)
C23 H23 0.9500
Cl1 C65 1.745(9)
Cl2 C65 1.763(8)
C65 H65A 0.9900
C65 H65B 0.9900
F11 C39 1.331(6)
F12 C39 1.346(6)
F13 C39 1.327(6)
F14 C40 1.332(9)
F15 C40 1.314(7)
F16 C40 1.330(7)
F17 C47 1.327(4)
F18 C47 1.328(4)
F19 C47 1.329(4)
F17A C47 1.328(5)
F18A C47 1.325(5)
F19A C47 1.326(5)
F20 C48 1.325(4)
F21 C48 1.330(4)
F22 C48 1.330(4)
F20A C48 1.325(5)
F21A C48 1.325(5)
F22A C48 1.328(5)
F23 C55 1.332(7)
F24 C55 1.298(7)
F25 C55 1.307(7)
F26 C56 1.342(6)
F27 C56 1.345(6)
F28 C56 1.327(6)
F29 C63 1.340(6)
F30 C63 1.342(7)
F31 C63 1.330(6)
F32 C64 1.343(4)
F33 C64 1.318(4)
F34 C64 1.322(4)
F32A C64 1.323(5)
F33A C64 1.334(5)
F34A C64 1.320(5)
C33 C34 1.403(6)
C33 C38 1.415(7)
C33 B1 1.637(7)
C34 H34 0.9500
C34 C35 1.381(7)
C35 C36 1.412(7)
C35 C39 1.497(7)
C36 H36 0.9500
C36 C37 1.394(7)
C37 C38 1.390(7)
C37 C40 1.501(7)
C38 H38 0.9500
C41 C42 1.411(7)
C41 C46 1.386(7)
C41 B1 1.649(7)
C42 H42 0.9500
C42 C43 1.380(8)
C43 C44 1.391(8)
C43 C47 1.500(7)
C44 H44 0.9500
C44 C45 1.382(8)
C45 C46 1.392(7)
C45 C48 1.497(8)
C46 H46 0.9500
C49 C50 1.402(6)
C49 C54 1.402(7)
C49 B1 1.641(7)
C50 H50 0.9500
C50 C51 1.390(7)
C51 C52 1.378(7)
C51 C55 1.493(7)
C52 H52 0.9500
C52 C53 1.394(7)
C53 C54 1.382(7)
C53 C56 1.492(7)
C54 H54 0.9500
C57 C58 1.399(6)
C57 C62 1.397(7)
C57 B1 1.636(7)
C58 H58 0.9500
C58 C59 1.392(6)
C59 C60 1.402(7)
C59 C63 1.477(7)
C60 H60 0.9500
C60 C61 1.373(7)
C61 C62 1.402(6)
C61 C64 1.490(7)
C62 H62 0.9500

loop_
_geom_hbond_atom_site_label_D
_geom_hbond_atom_site_label_H
_geom_hbond_atom_site_label_A
_geom_hbond_distance_DH
_geom_hbond_distance_HA
_geom_hbond_distance_DA
_geom_hbond_angle_DHA
_geom_hbond_site_symmetry_A
N5 H5 O1 0.88 1.93 2.791(10) 164.6 3_565

loop_
_geom_torsion_atom_site_label_1
_geom_torsion_atom_site_label_2
_geom_torsion_atom_site_label_3
_geom_torsion_atom_site_label_4
_geom_torsion
Ir1 N1 C7 C6 4.0(5)
Ir1 N1 C7 C8 -173.2(3)
Ir1 N1 C11 C10 176.2(4)
Ir1 N2 C19 C18 -6.3(5)
Ir1 N2 C19 C20 175.8(4)
Ir1 N2 C23 C22 -176.4(4)
Ir1 N3 C25 C26 177.9(6)
Ir1 N3 C29 C28 -178.1(5)
Ir1 N3 C29 C30 1.3(6)
Ir1 N4 N5 C32 -170.2(6)
Ir1 N4 C30 C29 -7.4(7)
Ir1 N4 C30 C31 172.8(6)
Ir1 N3A C25A C26A -173(2)
Ir1 N3A C29A C28A 174.0(18)
Ir1 N3A C29A C30A -6.1(18)
Ir1 N5A C30A C29A 5.3(15)
Ir1 N5A C30A C31A -174.7(15)
Ir1 C1 C2 C3 176.2(3)
Ir1 C1 C6 C5 -175.3(4)
Ir1 C1 C6 C7 4.3(5)
Ir1 C13 C14 C15 173.9(4)
Ir1 C13 C18 C17 -173.8(4)
Ir1 C13 C18 C19 5.6(5)
F1 C3 C4 C5 -178.6(4)
F2 C5 C6 C1 178.5(4)
F2 C5 C6 C7 -1.1(8)
F6 C15 C16 C17 -178.8(5)
F7 C17 C18 C13 177.5(5)
F7 C17 C18 C19 -1.9(8)
N1 C7 C8 C9 -3.4(7)
N2 C19 C20 C21 0.5(8)
N3 C25 C26 C27 -0.2(11)
N3 C29 C30 N4 3.9(7)
N3 C29 C30 C31 -176.4(7)
N4 N5 C32 C31 0.2(8)
N4 C30 C31 C32 -1.2(8)
N5 N4 C30 C29 -178.9(5)
N5 N4 C30 C31 1.4(7)
C25 N3 C29 C28 0.3(8)
C25 N3 C29 C30 179.7(5)
C25 C26 C27 C28 0.8(11)
C26 C27 C28 C29 -0.9(12)
C27 C28 C29 N3 0.4(10)
C27 C28 C29 C30 -179.0(7)
C28 C29 C30 N4 -176.6(6)
C28 C29 C30 C31 3.1(12)
C29 N3 C25 C26 -0.4(9)
C29 C30 C31 C32 179.1(7)
C30 N4 N5 C32 -1.0(7)
C30 C31 C32 N5 0.6(9)
N3A C25A C26A C27A 0.0
N3A C29A C30A N5A 0.0
N3A C29A C30A C31A -180.0
N4A N5A C30A C29A 180.0
N4A N5A C30A C31A 0.0
N5A N4A C32A C31A 0.0
N5A C30A C31A C32A 0.0
C25A N3A C29A C28A 0.1
C25A N3A C29A C30A 180.0
C25A C26A C27A C28A 0.0
C26A C27A C28A C29A 0.0
C27A C28A C29A N3A 0.0
C27A C28A C29A C30A -180.0
C28A C29A C30A N5A 179.9
C28A C29A C30A C31A 0.0
C29A N3A C25A C26A 0.0
C29A C30A C31A C32A 180.0
C30A C31A C32A N4A 0.0
C32A N4A N5A Ir1 170(3)
C32A N4A N5A C30A 0.0
C1 C2 C3 F1 178.9(4)
C1 C2 C3 C4 -2.4(8)
C1 C6 C7 N1 -5.4(6)
C1 C6 C7 C8 171.4(5)
C2 C1 C6 C5 0.8(7)
C2 C1 C6 C7 -179.6(4)
C2 C3 C4 C5 2.6(8)
C3 C4 C5 F2 179.8(4)
C3 C4 C5 C6 -1.1(8)
C4 C5 C6 C1 -0.6(8)
C4 C5 C6 C7 179.9(5)
C5 C6 C7 N1 174.2(5)
C5 C6 C7 C8 -9.0(8)
C6 C1 C2 C3 0.5(7)
C6 C7 C8 C9 179.9(5)
C7 N1 C11 C10 -1.2(7)
C7 C8 C9 C10 -0.7(7)
C8 C9 C10 C11 3.8(7)
C8 C9 C10 C12 -178.6(5)
C9 C10 C11 N1 -3.0(7)
C9 C10 C12 F3 -58.3(6)
C9 C10 C12 F4 61.1(6)
C9 C10 C12 F5 -178.1(4)
C11 N1 C7 C6 -178.5(4)
C11 N1 C7 C8 4.3(6)
C11 C10 C12 F3 119.2(5)
C11 C10 C12 F4 -121.4(5)
C11 C10 C12 F5 -0.5(7)
C12 C10 C11 N1 179.4(4)
C13 C14 C15 F6 -179.4(5)
C13 C14 C15 C16 0.3(9)
C13 C18 C19 N2 0.4(6)
C13 C18 C19 C20 178.2(5)
C14 C13 C18 C17 3.1(7)
C14 C13 C18 C19 -177.5(4)
C14 C15 C16 C17 1.5(9)
C15 C16 C17 F7 -179.7(5)
C15 C16 C17 C18 -0.9(9)
C16 C17 C18 C13 -1.4(9)
C16 C17 C18 C19 179.3(6)
C17 C18 C19 N2 179.8(5)
C17 C18 C19 C20 -2.5(9)
C18 C13 C14 C15 -2.6(8)
C18 C19 C20 C21 -177.1(5)
C19 N2 C23 C22 0.5(7)
C19 C20 C21 C22 1.3(8)
C20 C21 C22 C23 -2.2(8)
C20 C21 C22 C24 177.6(5)
C21 C22 C23 N2 1.3(8)
C21 C22 C24 F8 -57.7(7)
C21 C22 C24 F9 -179.9(6)
C21 C22 C24 F10 61.0(7)
C23 N2 C19 C18 176.6(4)
C23 N2 C19 C20 -1.4(7)
C23 C22 C24 F8 122.1(6)
C23 C22 C24 F9 -0.2(8)
C23 C22 C24 F10 -119.2(6)
C24 C22 C23 N2 -178.4(5)
C33 C34 C35 C36 1.6(8)
C33 C34 C35 C39 -173.1(5)
C34 C33 C38 C37 -2.4(8)
C34 C33 B1 C41 -91.0(5)
C34 C33 B1 C49 28.6(6)
C34 C33 B1 C57 143.6(5)
C34 C35 C36 C37 -1.2(8)
C34 C35 C39 F11 -33.7(7)
C34 C35 C39 F12 84.4(6)
C34 C35 C39 F13 -155.8(5)
C35 C36 C37 C38 -1.0(9)
C35 C36 C37 C40 -177.5(6)
C36 C35 C39 F11 151.6(5)
C36 C35 C39 F12 -90.4(6)
C36 C35 C39 F13 29.4(7)
C36 C37 C38 C33 2.8(9)
C36 C37 C40 F14 92.8(7)
C36 C37 C40 F15 -26.5(9)
C36 C37 C40 F16 -148.4(6)
C38 C33 C34 C35 0.2(7)
C38 C33 B1 C41 83.8(5)
C38 C33 B1 C49 -156.7(5)
C38 C33 B1 C57 -41.7(6)
C38 C37 C40 F14 -83.8(7)
C38 C37 C40 F15 156.8(6)
C38 C37 C40 F16 34.9(9)
C39 C35 C36 C37 173.5(5)
C40 C37 C38 C33 179.3(6)
C41 C42 C43 C44 0.7(9)
C41 C42 C43 C47 176.9(5)
C42 C41 C46 C45 0.9(8)
C42 C41 B1 C33 65.9(5)
C42 C41 B1 C49 -53.3(6)
C42 C41 B1 C57 -171.2(4)
C42 C43 C44 C45 -1.2(9)
C42 C43 C47 F17 30.3(8)
C42 C43 C47 F18 148.2(6)
C42 C43 C47 F19 -94.0(8)
C42 C43 C47 F17A -14(2)
C42 C43 C47 F18A 111(2)
C42 C43 C47 F19A -129.1(19)
C43 C44 C45 C46 1.6(9)
C43 C44 C45 C48 -179.2(5)
C44 C43 C47 F17 -153.5(7)
C44 C43 C47 F18 -35.5(8)
C44 C43 C47 F19 82.3(8)
C44 C43 C47 F17A 163(2)
C44 C43 C47 F18A -73(2)
C44 C43 C47 F19A 47(2)
C44 C45 C46 C41 -1.6(8)
C44 C45 C48 F20 -133.7(6)
C44 C45 C48 F21 -13.4(8)
C44 C45 C48 F22 105.7(7)
C44 C45 C48 F20A -105.9(12)
C44 C45 C48 F21A 17.6(13)
C44 C45 C48 F22A 136.3(12)
C46 C41 C42 C43 -0.5(8)
C46 C41 B1 C33 -111.0(5)
C46 C41 B1 C49 129.8(5)
C46 C41 B1 C57 11.8(7)
C46 C45 C48 F20 45.4(7)
C46 C45 C48 F21 165.8(6)
C46 C45 C48 F22 -75.2(7)
C46 C45 C48 F20A 73.3(12)
C46 C45 C48 F21A -163.2(12)
C46 C45 C48 F22A -44.5(12)
C47 C43 C44 C45 -177.5(5)
C48 C45 C46 C41 179.3(5)
C49 C50 C51 C52 2.3(7)
C49 C50 C51 C55 -173.6(5)
C50 C49 C54 C53 0.3(7)
C50 C49 B1 C33 -132.5(5)
C50 C49 B1 C41 -16.8(6)
C50 C49 B1 C57 107.9(5)
C50 C51 C52 C53 -0.8(7)
C50 C51 C55 F23 -39.9(7)
C50 C51 C55 F24 79.6(7)
C50 C51 C55 F25 -159.6(5)
C51 C52 C53 C54 -0.9(7)
C51 C52 C53 C56 -177.5(4)
C52 C51 C55 F23 144.0(5)
C52 C51 C55 F24 -96.4(6)
C52 C51 C55 F25 24.4(8)
C52 C53 C54 C49 1.2(7)
C52 C53 C56 F26 75.1(6)
C52 C53 C56 F27 -43.0(6)
C52 C53 C56 F28 -163.7(4)
C54 C49 C50 C51 -2.0(7)
C54 C49 B1 C33 51.6(6)
C54 C49 B1 C41 167.3(4)
C54 C49 B1 C57 -68.0(5)
C54 C53 C56 F26 -101.5(5)
C54 C53 C56 F27 140.3(4)
C54 C53 C56 F28 19.7(7)
C55 C51 C52 C53 175.2(4)
C56 C53 C54 C49 177.7(4)
C57 C58 C59 C60 -0.4(7)
C57 C58 C59 C63 178.6(4)
C58 C57 C62 C61 -1.0(7)
C58 C57 B1 C33 162.5(4)
C58 C57 B1 C41 43.3(6)
C58 C57 B1 C49 -78.5(5)
C58 C59 C60 C61 -1.6(7)
C58 C59 C63 F29 -59.7(7)
C58 C59 C63 F30 58.9(6)
C58 C59 C63 F31 179.9(4)
C59 C60 C61 C62 2.3(8)
C59 C60 C61 C64 -177.2(5)
C60 C59 C63 F29 119.3(5)
C60 C59 C63 F30 -122.1(5)
C60 C59 C63 F31 -1.1(7)
C60 C61 C62 C57 -1.0(8)
C60 C61 C64 F32 129.1(6)
C60 C61 C64 F33 8.9(7)
C60 C61 C64 F34 -113.7(6)
C60 C61 C64 F32A 46.9(16)
C60 C61 C64 F33A -64.5(13)
C60 C61 C64 F34A -176.4(15)
C62 C57 C58 C59 1.7(7)
C62 C57 B1 C33 -24.1(6)
C62 C57 B1 C41 -143.4(5)
C62 C57 B1 C49 94.8(5)
C62 C61 C64 F32 -50.5(6)
C62 C61 C64 F33 -170.7(5)
C62 C61 C64 F34 66.8(7)
C62 C61 C64 F32A -132.6(15)
C62 C61 C64 F33A 116.0(13)
C62 C61 C64 F34A 4.0(16)
C63 C59 C60 C61 179.4(5)
C64 C61 C62 C57 178.6(4)
B1 C33 C34 C35 175.3(5)
B1 C33 C38 C37 -177.5(5)
B1 C41 C42 C43 -177.8(5)
B1 C41 C46 C45 177.9(5)
B1 C49 C50 C51 -178.1(4)
B1 C49 C54 C53 176.5(4)
B1 C57 C58 C59 175.5(4)
B1 C57 C62 C61 -174.8(5)

loop_
_twin_individual_id
_twin_individual_mass_fraction_refined
1 0.952(5)
2 0.048(5)
